data_7220141
loop_
_publ_author_name
'Hua, Ji-Ai'
'Zhao, Yue'
'Zhao, Dan'
'Kang, Yan-Shang'
'Chen, Kai'
'Sun, Wei-Yin'

_publ_section_title
;
 Functional group effects on structure and topology of cadmium(II)
 frameworks with mixed organic ligands
;
_journal_name_full 'RSC Adv.'
_journal_paper_doi 10.1039/C5RA06072A
_journal_year 2015
_chemical_formula_moiety '[Cd(C15H12N6)(C8H4O5)](H2O)3'
_chemical_formula_sum 'C23 H22 Cd N6 O8'
_chemical_formula_weight 622.87
_chemical_name_systematic
; 
 ? 
;
_space_group_IT_number 14
_symmetry_cell_setting monoclinic
_symmetry_space_group_name_Hall '-P 2yn'
_symmetry_space_group_name_H-M 'P 1 21/n 1'
_atom_sites_solution_hydrogens geom
_atom_sites_solution_primary direct
_atom_sites_solution_secondary difmap
_audit_creation_method SHELXL-97
_audit_update_record
;
2015-04-03 deposited with the CCDC.
2015-05-06 downloaded from the CCDC.
;
_cell_angle_alpha 90.00
_cell_angle_beta 96.9410(10)
_cell_angle_gamma 90.00
_cell_formula_units_Z 4
_cell_length_a 9.8120(3)
_cell_length_b 14.2830(5)
_cell_length_c 19.5720(6)
_cell_measurement_reflns_used 8981
_cell_measurement_temperature 293(2)
_cell_measurement_theta_max 27.53
_cell_measurement_theta_min 2.45
_cell_volume 2722.81(15)
_computing_cell_refinement 'Bruker SMART'
_computing_data_collection 'Bruker SMART'
_computing_data_reduction 'Bruker SAINT'
_computing_molecular_graphics 'Bruker SHELXTL'
_computing_publication_material 'Bruker SHELXTL'
_computing_structure_refinement 'SHELXL-97 (Sheldrick, 2008)'
_computing_structure_solution 'SHELXS-97 (Sheldrick, 2008)'
_diffrn_ambient_temperature 293(2)
_diffrn_measured_fraction_theta_full 1.000
_diffrn_measured_fraction_theta_max 1.000
_diffrn_measurement_device_type 'CCD area detector'
_diffrn_measurement_method 'phi and omega scans'
_diffrn_radiation_monochromator graphite
_diffrn_radiation_source 'fine-focus sealed tube'
_diffrn_radiation_type MoK\a
_diffrn_radiation_wavelength 0.71073
_diffrn_reflns_av_R_equivalents 0.0181
_diffrn_reflns_av_sigmaI/netI 0.0184
_diffrn_reflns_limit_h_max 10
_diffrn_reflns_limit_h_min -11
_diffrn_reflns_limit_k_max 16
_diffrn_reflns_limit_k_min -16
_diffrn_reflns_limit_l_max 23
_diffrn_reflns_limit_l_min -20
_diffrn_reflns_number 14937
_diffrn_reflns_theta_full 25.01
_diffrn_reflns_theta_max 25.01
_diffrn_reflns_theta_min 1.77
_exptl_absorpt_coefficient_mu 0.857
_exptl_absorpt_correction_T_max 0.8541
_exptl_absorpt_correction_T_min 0.7953
_exptl_absorpt_correction_type multi-scan
_exptl_absorpt_process_details sadabs
_exptl_crystal_colour colorless
_exptl_crystal_density_diffrn 1.519
_exptl_crystal_density_method 'not measured'
_exptl_crystal_description block
_exptl_crystal_F_000 1256
_exptl_crystal_size_max 0.28
_exptl_crystal_size_mid 0.25
_exptl_crystal_size_min 0.19
_refine_diff_density_max 1.436
_refine_diff_density_min -0.514
_refine_diff_density_rms 0.149
_refine_ls_extinction_method none
_refine_ls_goodness_of_fit_ref 1.180
_refine_ls_hydrogen_treatment constr
_refine_ls_matrix_type full
_refine_ls_number_parameters 371
_refine_ls_number_reflns 4795
_refine_ls_number_restraints 0
_refine_ls_restrained_S_all 1.180
_refine_ls_R_factor_all 0.0493
_refine_ls_R_factor_gt 0.0430
_refine_ls_shift/su_max 0.001
_refine_ls_shift/su_mean 0.000
_refine_ls_structure_factor_coef Fsqd
_refine_ls_weighting_details 'calc w=1/[\s^2^(Fo^2^)+(0.0964P)^2^+4.7978P] where P=(Fo^2^+2Fc^2^)/3'
_refine_ls_weighting_scheme calc
_refine_ls_wR_factor_gt 0.1605
_refine_ls_wR_factor_ref 0.1687
_reflns_number_gt 3994
_reflns_number_total 4795
_reflns_threshold_expression >2sigma(I)
_cod_data_source_file c5ra06072a2.cif
_cod_data_source_block 2
_cod_depositor_comments
;
The following automatic conversions were performed:

'_symmetry_cell_setting' value 'Monoclinic' changed to 'monoclinic'
according to
/usr/data/users/saulius/crontab/automatic-downloads/rss-feeds/RSC/lib/dictionaries/cif_core.dic
dictionary named 'cif_core.dic' version 2.4.2 from 2011-04-26.

Automatic conversion script
Id: cif_fix_values 3271 2015-04-21 07:52:19Z andrius 
;
_cod_original_sg_symbol_H-M 'P2(1)/n  '
_cod_database_code 7220141

loop_
_symmetry_equiv_pos_as_xyz
'x, y, z'
'-x+1/2, y+1/2, -z+1/2'
'-x, -y, -z'
'x-1/2, -y-1/2, z-1/2'

loop_
_atom_site_label
_atom_site_type_symbol
_atom_site_fract_x
_atom_site_fract_y
_atom_site_fract_z
_atom_site_U_iso_or_equiv
_atom_site_adp_type
_atom_site_occupancy
_atom_site_symmetry_multiplicity
_atom_site_calc_flag
_atom_site_refinement_flags
Cd1 Cd 0.73402(3) 0.249521(19) 0.348634(15) 0.02684(18) Uani 1 1 d .
C1 C 1.2606(5) -0.0133(3) 0.2766(2) 0.0361(10) Uani 1 1 d .
H1 H 1.2285 0.0031 0.2316 0.043 Uiso 1 1 calc R
C2 C 1.1803(5) -0.0011(3) 0.3292(2) 0.0349(10) Uani 1 1 d .
C3 C 1.2242(5) -0.0258(3) 0.3964(2) 0.0355(10) Uani 1 1 d .
H3 H 1.1678 -0.0172 0.4308 0.043 Uiso 1 1 calc R
C4 C 1.3542(5) -0.0637(3) 0.4113(2) 0.0326(9) Uani 1 1 d .
C5 C 1.4388(5) -0.0756(3) 0.3600(2) 0.0350(10) Uani 1 1 d .
H5 H 1.5268 -0.0999 0.3702 0.042 Uiso 1 1 calc R
C6 C 1.3894(5) -0.0505(3) 0.2931(2) 0.0344(10) Uani 1 1 d .
C7 C 0.9944(5) 0.1118(4) 0.3455(2) 0.0379(11) Uani 1 1 d .
H7 H 1.0440 0.1463 0.3804 0.046 Uiso 1 1 calc R
C8 C 0.8333(5) 0.0632(4) 0.2710(3) 0.0472(12) Uani 1 1 d .
H8 H 0.7480 0.0576 0.2449 0.057 Uiso 1 1 calc R
C9 C 0.9426(5) 0.0071(4) 0.2658(3) 0.0468(12) Uani 1 1 d .
H9 H 0.9474 -0.0423 0.2352 0.056 Uiso 1 1 calc R
C10 C 1.3232(5) -0.0983(4) 0.5324(2) 0.0403(11) Uani 1 1 d .
H10 H 1.2340 -0.0755 0.5302 0.048 Uiso 1 1 calc R
C11 C 1.5162(5) -0.1609(4) 0.5689(3) 0.0421(11) Uani 1 1 d .
H11 H 1.5863 -0.1899 0.5975 0.051 Uiso 1 1 calc R
C12 C 1.5252(5) -0.1344(4) 0.5033(3) 0.0408(11) Uani 1 1 d .
H12 H 1.6000 -0.1421 0.4788 0.049 Uiso 1 1 calc R
C13 C 1.5666(5) -0.1359(3) 0.2380(3) 0.0428(12) Uani 1 1 d .
H13 H 1.5839 -0.1816 0.2718 0.051 Uiso 1 1 calc R
C14 C 1.5724(5) -0.0565(3) 0.1459(2) 0.0404(11) Uani 1 1 d .
H14 H 1.5963 -0.0366 0.1037 0.048 Uiso 1 1 calc R
C15 C 1.4773(5) -0.0155(4) 0.1802(2) 0.0408(11) Uani 1 1 d .
H15 H 1.4240 0.0365 0.1663 0.049 Uiso 1 1 calc R
C16 C 0.5339(7) 0.2516(3) 0.2333(3) 0.0377(13) Uani 1 1 d .
C17 C 0.3162(5) 0.2069(4) -0.0105(2) 0.0364(10) Uani 1 1 d .
C18 C 0.3072(4) 0.2057(3) 0.0656(2) 0.0314(9) Uani 1 1 d .
C19 C 0.4213(5) 0.2279(3) 0.1121(2) 0.0323(10) Uani 1 1 d .
H19 H 0.5057 0.2389 0.0965 0.039 Uiso 1 1 calc R
C20 C 0.4086(5) 0.2337(3) 0.1820(3) 0.0325(10) Uani 1 1 d .
C21 C 0.2836(5) 0.2189(4) 0.2047(2) 0.0367(10) Uani 1 1 d .
H21 H 0.2754 0.2238 0.2514 0.044 Uiso 1 1 calc R
C22 C 0.1688(5) 0.1966(3) 0.1585(2) 0.0352(10) Uani 1 1 d .
C23 C 0.1814(5) 0.1881(3) 0.0891(2) 0.0354(10) Uani 1 1 d .
H23 H 0.1061 0.1708 0.0583 0.042 Uiso 1 1 calc R
N1 N 0.8674(4) 0.1293(3) 0.3205(2) 0.0357(9) Uani 1 1 d .
N2 N 1.0443(4) 0.0374(3) 0.31424(19) 0.0342(9) Uani 1 1 d .
N3 N 1.3899(4) -0.1390(3) 0.5873(2) 0.0431(10) Uani 1 1 d .
N4 N 1.4011(4) -0.0938(3) 0.47990(19) 0.0345(8) Uani 1 1 d .
N5 N 1.6284(4) -0.1313(3) 0.1823(2) 0.0374(9) Uani 1 1 d .
N6 N 1.4751(4) -0.0664(3) 0.23996(19) 0.0364(9) Uani 1 1 d .
O1 O 0.6507(5) 0.2412(3) 0.2152(3) 0.0592(13) Uani 1 1 d .
O2 O 0.5172(4) 0.2747(3) 0.29322(18) 0.0482(9) Uani 1 1 d .
O3 O 0.4136(5) 0.2490(2) -0.0331(2) 0.0478(11) Uani 1 1 d .
O4 O 0.2196(4) 0.1699(3) -0.04975(16) 0.0438(8) Uani 1 1 d .
O5 O 0.0483(4) 0.1834(3) 0.18494(18) 0.0560(10) Uani 1 1 d .
H5A H -0.0102 0.1649 0.1545 0.084 Uiso 1 1 calc R
O1W O 0.1640(7) 0.8829(5) 0.1299(3) 0.0487(18) Uani 0.50 1 d P
O2W O 0.6986(6) 0.2112(7) 0.9692(4) 0.0524(19) Uani 0.50 1 d P
O3W O 0.8120(7) 0.1624(8) 0.1039(4) 0.076(3) Uani 0.50 1 d P
O4W O 0.0499(10) 0.0790(6) 0.5175(5) 0.094(3) Uani 0.60 1 d P
O5W O 0.0606(10) 0.0160(6) 0.9387(5) 0.080(3) Uani 0.50 1 d P
O6W O 0.2270(13) 0.1197(18) 0.6167(8) 0.152(9) Uani 0.40 1 d P

loop_
_atom_site_aniso_label
_atom_site_aniso_U_11
_atom_site_aniso_U_22
_atom_site_aniso_U_33
_atom_site_aniso_U_23
_atom_site_aniso_U_13
_atom_site_aniso_U_12
Cd1 0.0246(3) 0.0354(3) 0.0209(2) 0.00089(10) 0.00449(16) 0.00118(11)
C1 0.044(3) 0.034(2) 0.032(2) 0.0012(18) 0.0104(19) 0.008(2)
C2 0.035(2) 0.034(2) 0.038(2) 0.0013(19) 0.0098(19) 0.0065(19)
C3 0.036(2) 0.040(2) 0.033(2) -0.0009(19) 0.0122(19) 0.004(2)
C4 0.040(2) 0.028(2) 0.031(2) 0.0009(17) 0.0099(18) 0.0026(18)
C5 0.036(2) 0.034(2) 0.037(2) 0.0010(19) 0.0126(19) 0.0068(19)
C6 0.039(2) 0.033(2) 0.034(2) 0.0018(18) 0.0155(19) 0.0036(19)
C7 0.033(2) 0.047(3) 0.033(2) -0.008(2) 0.0051(19) 0.009(2)
C8 0.039(3) 0.048(3) 0.053(3) -0.012(2) -0.002(2) 0.001(2)
C9 0.046(3) 0.041(3) 0.053(3) -0.014(2) 0.001(2) 0.004(2)
C10 0.040(3) 0.047(3) 0.037(3) 0.008(2) 0.016(2) 0.010(2)
C11 0.033(2) 0.051(3) 0.042(3) 0.008(2) 0.005(2) 0.000(2)
C12 0.033(2) 0.051(3) 0.039(3) 0.007(2) 0.009(2) 0.003(2)
C13 0.051(3) 0.042(3) 0.039(3) 0.009(2) 0.020(2) 0.017(2)
C14 0.049(3) 0.044(3) 0.030(2) 0.007(2) 0.012(2) 0.008(2)
C15 0.047(3) 0.043(3) 0.034(2) 0.010(2) 0.011(2) 0.012(2)
C16 0.047(3) 0.030(3) 0.033(3) 0.0052(17) -0.011(2) -0.0010(18)
C17 0.038(3) 0.045(3) 0.026(2) 0.005(2) 0.0037(19) 0.004(2)
C18 0.034(2) 0.036(2) 0.025(2) 0.0038(18) 0.0041(17) 0.0024(19)
C19 0.031(2) 0.037(2) 0.029(2) 0.0045(19) 0.0014(18) 0.0007(19)
C20 0.036(3) 0.030(2) 0.030(2) 0.0046(18) -0.006(2) 0.0010(18)
C21 0.049(3) 0.038(2) 0.023(2) -0.0005(19) 0.002(2) -0.001(2)
C22 0.033(2) 0.045(3) 0.029(2) 0.0016(19) 0.0069(18) -0.002(2)
C23 0.033(2) 0.044(3) 0.027(2) 0.0021(19) -0.0032(18) -0.001(2)
N1 0.032(2) 0.039(2) 0.037(2) -0.0057(17) 0.0064(16) 0.0072(17)
N2 0.032(2) 0.039(2) 0.032(2) -0.0012(16) 0.0059(16) 0.0080(16)
N3 0.040(2) 0.052(2) 0.039(2) 0.0112(19) 0.0114(18) 0.0048(19)
N4 0.037(2) 0.034(2) 0.035(2) 0.0026(16) 0.0115(16) 0.0015(16)
N5 0.043(2) 0.041(2) 0.031(2) 0.0027(17) 0.0146(17) 0.0103(18)
N6 0.041(2) 0.039(2) 0.033(2) 0.0042(16) 0.0145(16) 0.0091(17)
O1 0.035(2) 0.080(3) 0.059(3) -0.0157(19) -0.010(2) 0.0065(17)
O2 0.052(2) 0.061(2) 0.0277(19) 0.0039(17) -0.0087(16) -0.0081(19)
O3 0.045(2) 0.068(3) 0.033(2) 0.0063(14) 0.0110(18) -0.0052(16)
O4 0.049(2) 0.057(2) 0.0247(16) -0.0008(15) 0.0015(14) -0.0074(17)
O5 0.040(2) 0.092(3) 0.0386(19) -0.006(2) 0.0135(16) -0.014(2)
O1W 0.044(4) 0.065(5) 0.040(4) -0.015(3) 0.013(3) -0.031(3)
O2W 0.019(3) 0.085(6) 0.053(4) -0.009(4) 0.006(3) -0.003(4)
O3W 0.025(4) 0.145(9) 0.052(5) 0.034(5) -0.015(3) -0.017(5)
O4W 0.123(7) 0.069(5) 0.101(7) 0.010(5) 0.066(6) 0.027(5)
O5W 0.098(7) 0.064(5) 0.072(6) 0.024(4) -0.015(5) -0.060(5)
O6W 0.042(7) 0.31(3) 0.102(11) -0.058(15) 0.020(7) 0.052(11)

loop_
_atom_type_symbol
_atom_type_description
_atom_type_scat_dispersion_real
_atom_type_scat_dispersion_imag
_atom_type_scat_source
C C 0.0033 0.0016 'International Tables Vol C Tables 4.2.6.8 and 6.1.1.4'
H H 0.0000 0.0000 'International Tables Vol C Tables 4.2.6.8 and 6.1.1.4'
N N 0.0061 0.0033 'International Tables Vol C Tables 4.2.6.8 and 6.1.1.4'
O O 0.0106 0.0060 'International Tables Vol C Tables 4.2.6.8 and 6.1.1.4'
Cd Cd -0.8075 1.2024 'International Tables Vol C Tables 4.2.6.8 and 6.1.1.4'

loop_
_geom_angle_atom_site_label_1
_geom_angle_atom_site_label_2
_geom_angle_atom_site_label_3
_geom_angle
_geom_angle_site_symmetry_1
_geom_angle_site_symmetry_3
N1 Cd1 N5 97.01(17) . 2_755
N1 Cd1 O2 122.22(15) . .
N5 Cd1 O2 107.45(15) 2_755 .
N1 Cd1 O4 132.97(13) . 4_666
N5 Cd1 O4 87.54(13) 2_755 4_666
O2 Cd1 O4 100.27(13) . 4_666
N1 Cd1 N3 88.46(15) . 3_756
N5 Cd1 N3 164.33(15) 2_755 3_756
O2 Cd1 N3 81.53(14) . 3_756
O4 Cd1 N3 78.07(14) 4_666 3_756
N1 Cd1 O1 81.08(14) . .
N5 Cd1 O1 83.93(14) 2_755 .
O2 Cd1 O1 51.84(14) . .
O4 Cd1 O1 145.75(12) 4_666 .
N3 Cd1 O1 111.49(15) 3_756 .
C6 C1 C2 117.8(4) . .
C6 C1 H1 121.1 . .
C2 C1 H1 121.1 . .
C3 C2 C1 122.5(4) . .
C3 C2 N2 117.8(4) . .
C1 C2 N2 119.7(4) . .
C2 C3 C4 118.3(4) . .
C2 C3 H3 120.8 . .
C4 C3 H3 120.8 . .
C5 C4 C3 120.8(4) . .
C5 C4 N4 119.3(4) . .
C3 C4 N4 119.9(4) . .
C4 C5 C6 118.7(4) . .
C4 C5 H5 120.7 . .
C6 C5 H5 120.7 . .
C1 C6 C5 121.9(4) . .
C1 C6 N6 119.8(4) . .
C5 C6 N6 118.4(4) . .
N1 C7 N2 111.3(4) . .
N1 C7 H7 124.4 . .
N2 C7 H7 124.4 . .
C9 C8 N1 109.6(4) . .
C9 C8 H8 125.2 . .
N1 C8 H8 125.2 . .
C8 C9 N2 106.2(4) . .
C8 C9 H9 126.9 . .
N2 C9 H9 126.9 . .
N3 C10 N4 111.6(4) . .
N3 C10 H10 124.2 . .
N4 C10 H10 124.2 . .
C12 C11 N3 110.6(4) . .
C12 C11 H11 124.7 . .
N3 C11 H11 124.7 . .
C11 C12 N4 106.1(4) . .
C11 C12 H12 127.0 . .
N4 C12 H12 127.0 . .
N5 C13 N6 111.4(4) . .
N5 C13 H13 124.3 . .
N6 C13 H13 124.3 . .
C15 C14 N5 109.9(4) . .
C15 C14 H14 125.1 . .
N5 C14 H14 125.1 . .
C14 C15 N6 106.1(4) . .
C14 C15 H15 127.0 . .
N6 C15 H15 127.0 . .
O1 C16 O2 121.8(5) . .
O1 C16 C20 119.5(5) . .
O2 C16 C20 118.7(6) . .
O3 C17 O4 122.4(4) . .
O3 C17 C18 119.5(4) . .
O4 C17 C18 117.9(4) . .
C23 C18 C19 120.0(4) . .
C23 C18 C17 119.4(4) . .
C19 C18 C17 120.5(4) . .
C20 C19 C18 119.8(4) . .
C20 C19 H19 120.1 . .
C18 C19 H19 120.1 . .
C21 C20 C19 120.0(4) . .
C21 C20 C16 119.9(5) . .
C19 C20 C16 120.1(5) . .
C20 C21 C22 120.7(4) . .
C20 C21 H21 119.7 . .
C22 C21 H21 119.7 . .
O5 C22 C23 123.1(4) . .
O5 C22 C21 117.2(4) . .
C23 C22 C21 119.7(4) . .
C22 C23 C18 119.8(4) . .
C22 C23 H23 120.1 . .
C18 C23 H23 120.1 . .
C7 N1 C8 105.9(4) . .
C7 N1 Cd1 127.3(3) . .
C8 N1 Cd1 126.6(3) . .
C7 N2 C9 107.0(4) . .
C7 N2 C2 126.0(4) . .
C9 N2 C2 127.1(4) . .
C10 N3 C11 105.1(4) . .
C10 N3 Cd1 118.4(3) . 3_756
C11 N3 Cd1 120.9(3) . 3_756
C10 N4 C12 106.6(4) . .
C10 N4 C4 125.4(4) . .
C12 N4 C4 127.6(4) . .
C13 N5 C14 106.0(4) . .
C13 N5 Cd1 121.8(3) . 2_745
C14 N5 Cd1 131.0(3) . 2_745
C13 N6 C15 106.6(4) . .
C13 N6 C6 126.3(4) . .
C15 N6 C6 127.1(4) . .
C16 O1 Cd1 84.2(4) . .
C16 O2 Cd1 100.6(4) . .
C17 O4 Cd1 101.2(3) . 4_565
C22 O5 H5A 109.5 . .

loop_
_geom_bond_atom_site_label_1
_geom_bond_atom_site_label_2
_geom_bond_distance
_geom_bond_site_symmetry_2
Cd1 N1 2.267(4) .
Cd1 N5 2.298(4) 2_755
Cd1 O2 2.296(4) .
Cd1 O4 2.317(3) 4_666
Cd1 N3 2.431(4) 3_756
Cd1 O1 2.643(5) .
C1 C6 1.372(6) .
C1 C2 1.380(6) .
C1 H1 0.9300 .
C2 C3 1.380(6) .
C2 N2 1.440(6) .
C3 C4 1.384(6) .
C3 H3 0.9300 .
C4 C5 1.389(6) .
C4 N4 1.431(6) .
C5 C6 1.388(6) .
C5 H5 0.9300 .
C6 N6 1.432(5) .
C7 N1 1.306(6) .
C7 N2 1.348(6) .
C7 H7 0.9300 .
C8 C9 1.352(7) .
C8 N1 1.366(6) .
C8 H8 0.9300 .
C9 N2 1.361(7) .
C9 H9 0.9300 .
C10 N3 1.323(6) .
C10 N4 1.354(6) .
C10 H10 0.9300 .
C11 C12 1.352(7) .
C11 N3 1.368(6) .
C11 H11 0.9300 .
C12 N4 1.376(6) .
C12 H12 0.9300 .
C13 N5 1.312(6) .
C13 N6 1.342(6) .
C13 H13 0.9300 .
C14 C15 1.347(7) .
C14 N5 1.363(6) .
C14 H14 0.9300 .
C15 N6 1.380(6) .
C15 H15 0.9300 .
C16 O1 1.248(8) .
C16 O2 1.248(7) .
C16 C20 1.512(7) .
C17 O3 1.253(6) .
C17 O4 1.262(6) .
C17 C18 1.503(6) .
C18 C23 1.391(6) .
C18 C19 1.392(6) .
C19 C20 1.391(7) .
C19 H19 0.9300 .
C20 C21 1.370(7) .
C21 C22 1.393(7) .
C21 H21 0.9300 .
C22 O5 1.360(5) .
C22 C23 1.385(6) .
C23 H23 0.9300 .
N3 Cd1 2.431(4) 3_756
N5 Cd1 2.298(4) 2_745
O4 Cd1 2.317(3) 4_565
O5 H5A 0.8200 .

loop_
_geom_torsion_atom_site_label_1
_geom_torsion_atom_site_label_2
_geom_torsion_atom_site_label_3
_geom_torsion_atom_site_label_4
_geom_torsion
_geom_torsion_site_symmetry_1
_geom_torsion_site_symmetry_4
C6 C1 C2 C3 -0.9(7) . .
C6 C1 C2 N2 -179.8(4) . .
C1 C2 C3 C4 0.4(7) . .
N2 C2 C3 C4 179.4(4) . .
C2 C3 C4 C5 0.7(7) . .
C2 C3 C4 N4 -177.4(4) . .
C3 C4 C5 C6 -1.3(7) . .
N4 C4 C5 C6 176.8(4) . .
C2 C1 C6 C5 0.2(7) . .
C2 C1 C6 N6 178.6(4) . .
C4 C5 C6 C1 0.9(7) . .
C4 C5 C6 N6 -177.6(4) . .
N1 C8 C9 N2 1.8(6) . .
N3 C11 C12 N4 0.7(6) . .
N5 C14 C15 N6 0.4(6) . .
O3 C17 C18 C23 158.6(5) . .
O4 C17 C18 C23 -17.1(7) . .
O3 C17 C18 C19 -17.3(7) . .
O4 C17 C18 C19 167.1(4) . .
C23 C18 C19 C20 -0.8(7) . .
C17 C18 C19 C20 175.0(4) . .
C18 C19 C20 C21 -1.0(7) . .
C18 C19 C20 C16 176.0(4) . .
O1 C16 C20 C21 161.7(5) . .
O2 C16 C20 C21 -16.9(6) . .
O1 C16 C20 C19 -15.3(6) . .
O2 C16 C20 C19 166.1(4) . .
C19 C20 C21 C22 1.0(7) . .
C16 C20 C21 C22 -176.0(4) . .
C20 C21 C22 O5 -179.7(5) . .
C20 C21 C22 C23 0.8(7) . .
O5 C22 C23 C18 177.9(5) . .
C21 C22 C23 C18 -2.6(7) . .
C19 C18 C23 C22 2.7(7) . .
C17 C18 C23 C22 -173.2(4) . .
N2 C7 N1 C8 0.2(6) . .
N2 C7 N1 Cd1 -176.6(3) . .
C9 C8 N1 C7 -1.2(6) . .
C9 C8 N1 Cd1 175.5(4) . .
N5 Cd1 N1 C7 59.7(4) 2_755 .
O2 Cd1 N1 C7 175.5(4) . .
O4 Cd1 N1 C7 -33.5(5) 4_666 .
N3 Cd1 N1 C7 -105.5(4) 3_756 .
O1 Cd1 N1 C7 142.4(4) . .
N5 Cd1 N1 C8 -116.4(4) 2_755 .
O2 Cd1 N1 C8 -0.6(5) . .
O4 Cd1 N1 C8 150.5(4) 4_666 .
N3 Cd1 N1 C8 78.4(4) 3_756 .
O1 Cd1 N1 C8 -33.7(4) . .
N1 C7 N2 C9 1.0(6) . .
N1 C7 N2 C2 -179.9(4) . .
C8 C9 N2 C7 -1.7(6) . .
C8 C9 N2 C2 179.2(5) . .
C3 C2 N2 C7 54.5(7) . .
C1 C2 N2 C7 -126.5(5) . .
C3 C2 N2 C9 -126.5(5) . .
C1 C2 N2 C9 52.5(7) . .
N4 C10 N3 C11 0.4(6) . .
N4 C10 N3 Cd1 -138.3(3) . 3_756
C12 C11 N3 C10 -0.6(6) . .
C12 C11 N3 Cd1 136.7(4) . 3_756
N3 C10 N4 C12 0.0(6) . .
N3 C10 N4 C4 172.5(4) . .
C11 C12 N4 C10 -0.4(6) . .
C11 C12 N4 C4 -172.7(4) . .
C5 C4 N4 C10 -170.5(5) . .
C3 C4 N4 C10 7.7(7) . .
C5 C4 N4 C12 0.4(7) . .
C3 C4 N4 C12 178.5(5) . .
N6 C13 N5 C14 -1.2(6) . .
N6 C13 N5 Cd1 -170.0(3) . 2_745
C15 C14 N5 C13 0.5(6) . .
C15 C14 N5 Cd1 167.8(4) . 2_745
N5 C13 N6 C15 1.5(6) . .
N5 C13 N6 C6 179.7(4) . .
C14 C15 N6 C13 -1.1(6) . .
C14 C15 N6 C6 -179.3(5) . .
C1 C6 N6 C13 -146.8(5) . .
C5 C6 N6 C13 31.6(7) . .
C1 C6 N6 C15 31.1(7) . .
C5 C6 N6 C15 -150.4(5) . .
O2 C16 O1 Cd1 11.9(4) . .
C20 C16 O1 Cd1 -166.7(4) . .
N1 Cd1 O1 C16 137.1(3) . .
N5 Cd1 O1 C16 -124.8(3) 2_755 .
O2 Cd1 O1 C16 -7.0(3) . .
O4 Cd1 O1 C16 -48.3(4) 4_666 .
N3 Cd1 O1 C16 52.3(3) 3_756 .
O1 C16 O2 Cd1 -13.9(5) . .
C20 C16 O2 Cd1 164.7(3) . .
N1 Cd1 O2 C16 -36.2(4) . .
N5 Cd1 O2 C16 74.2(3) 2_755 .
O4 Cd1 O2 C16 164.9(3) 4_666 .
N3 Cd1 O2 C16 -119.0(3) 3_756 .
O1 Cd1 O2 C16 7.1(3) . .
O3 C17 O4 Cd1 -21.0(5) . 4_565
C18 C17 O4 Cd1 154.5(4) . 4_565
